data_2237098
loop_
_publ_author_name
'Paix\~ao, Drielly A.'
'Guilardi, Silvana'
'Pereira, Jorge L.'
'Teixeira, R\'obson R.'
'Arantes, J\'unior F.'

_publ_section_title
;
 5-Methoxy-2-benzofuran-1(3<i>H</i>)-one
;
_journal_coeditor_code ZS2239
_journal_issue 12
_journal_name_full 'Acta Crystallographica Section E'
_journal_page_first o3288
_journal_paper_doi 10.1107/S1600536812044789
_journal_volume 68
_journal_year 2012
_chemical_formula_iupac 'C9 H8 O3'
_chemical_formula_moiety 'C9 H8 O3'
_chemical_formula_sum 'C9 H8 O3'
_chemical_formula_weight 164.15
_chemical_melting_point_gt 386.4
_chemical_melting_point_lt 386.7
_chemical_name_systematic
;
5-Methoxy-2-benzofuran-1(3<i>H</i>)-one
;
_space_group_crystal_system monoclinic
_space_group_IT_number 14
_space_group_name_Hall '-P 2ybc'
_space_group_name_H-M_alt 'P 1 21/c 1'
_symmetry_space_group_name_Hall '-P 2ybc'
_symmetry_space_group_name_H-M 'P 1 21/c 1'
_atom_sites_solution_hydrogens geom
_atom_sites_solution_primary direct
_atom_sites_solution_secondary difmap
_audit_creation_method 'WinGX routine CIF_UPDATE'
_cell_angle_alpha 90
_cell_angle_beta 99.962(8)
_cell_angle_gamma 90
_cell_formula_units_Z 4
_cell_length_a 8.1819(9)
_cell_length_b 10.4285(18)
_cell_length_c 9.2965(9)
_cell_measurement_reflns_used 1685
_cell_measurement_temperature 293(2)
_cell_measurement_theta_max 26.4
_cell_measurement_theta_min 3.2
_cell_volume 781.26(18)
_computing_cell_refinement 'DENZO-SMN (Otwinowski & Minor, 1997)'
_computing_data_collection 'COLLECT (Nonius, 2000)'
_computing_data_reduction 'DENZO-SMN (Otwinowski & Minor, 1997)'
_computing_molecular_graphics 'ORTEP-3 for Windows (Farrugia, 1997)'
_computing_publication_material 'WinGX (Farrugia, 1999)'
_computing_structure_refinement 'SHELXL97 (Sheldrick, 2008)'
_computing_structure_solution 'SHELXS97 (Sheldrick, 2008)'
_diffrn_ambient_temperature 293(2)
_diffrn_detector_area_resol_mean 9
_diffrn_measured_fraction_theta_full 0.99
_diffrn_measured_fraction_theta_max 0.99
_diffrn_measurement_device_type 'Enraf--Nonius KappaCCD'
_diffrn_measurement_method 'CCD rotation images, thick slices'
_diffrn_radiation_monochromator graphite
_diffrn_radiation_type MoK\a
_diffrn_radiation_wavelength 0.71073
_diffrn_reflns_av_R_equivalents 0.049
_diffrn_reflns_limit_h_max 10
_diffrn_reflns_limit_h_min 0
_diffrn_reflns_limit_k_max 13
_diffrn_reflns_limit_k_min 0
_diffrn_reflns_limit_l_max 11
_diffrn_reflns_limit_l_min -11
_diffrn_reflns_number 14100
_diffrn_reflns_theta_full 26.39
_diffrn_reflns_theta_max 26.39
_diffrn_reflns_theta_min 3.19
_exptl_absorpt_coefficient_mu 0.105
_exptl_absorpt_correction_type none
_exptl_crystal_colour yellow
_exptl_crystal_density_diffrn 1.396
_exptl_crystal_density_method 'not measured'
_exptl_crystal_description prism
_exptl_crystal_F_000 344
_exptl_crystal_size_max 0.30
_exptl_crystal_size_mid 0.18
_exptl_crystal_size_min 0.16
_refine_diff_density_max 0.159
_refine_diff_density_min -0.128
_refine_ls_extinction_method none
_refine_ls_goodness_of_fit_ref 1.06
_refine_ls_hydrogen_treatment constr
_refine_ls_matrix_type full
_refine_ls_number_parameters 109
_refine_ls_number_reflns 1587
_refine_ls_number_restraints 0
_refine_ls_restrained_S_all 1.06
_refine_ls_R_factor_all 0.0726
_refine_ls_R_factor_gt 0.0494
_refine_ls_shift/su_max 0
_refine_ls_shift/su_mean 0
_refine_ls_structure_factor_coef Fsqd
_refine_ls_weighting_details 'calc w=1/[\s^2^(Fo^2^)+(0.0818P)^2^+0.0576P] where P=(Fo^2^+2Fc^2^)/3'
_refine_ls_weighting_scheme calc
_refine_ls_wR_factor_ref 0.1469
_reflns_number_gt 1101
_reflns_number_total 1587
_reflns_threshold_expression I>2\s(I)
_cod_data_source_file zs2239.cif
_cod_data_source_block I
_cod_database_code 2237098
_cod_database_fobs_code 2237098

loop_
_space_group_symop_operation_xyz
'x, y, z'
'-x, y+1/2, -z+1/2'
'-x, -y, -z'
'x, -y-1/2, z-1/2'

loop_
_atom_site_type_symbol
_atom_site_label
_atom_site_fract_x
_atom_site_fract_y
_atom_site_fract_z
_atom_site_U_iso_or_equiv
_atom_site_adp_type
_atom_site_calc_flag
_atom_site_refinement_flags
_atom_site_occupancy
O O3 0.37522(15) -0.24147(11) 0.61307(13) 0.0781(4) Uani d . 1
O O1 0.05757(18) 0.21719(13) 0.30246(15) 0.0903(5) Uani d . 1
C C7 0.16866(17) 0.02605(15) 0.40441(16) 0.0577(4) Uani d . 1
C C5 0.32245(19) -0.12294(14) 0.56458(16) 0.0591(4) Uani d . 1
C C3 0.3507(2) 0.10279(17) 0.61788(19) 0.0691(5) Uani d . 1
H H3 0.3971 0.17 0.6769 0.083 Uiso calc R 1
C C6 0.20840(18) -0.10008(15) 0.43826(16) 0.0578(4) Uani d . 1
H H6 0.1609 -0.1669 0.3791 0.069 Uiso calc R 1
O O2 0.1929(2) 0.35524(13) 0.46580(19) 0.1117(6) Uani d . 1
C C4 0.39278(19) -0.02130(16) 0.65283(17) 0.0662(4) Uani d . 1
H H4 0.4694 -0.0388 0.7367 0.079 Uiso calc R 1
C C2 0.2366(2) 0.12584(14) 0.49162(18) 0.0631(4) Uani d . 1
C C8 0.0518(2) 0.07991(17) 0.27798(19) 0.0757(5) Uani d . 1
H H8A 0.0874 0.0587 0.1866 0.091 Uiso calc R 1
H H8B -0.0595 0.0471 0.2757 0.091 Uiso calc R 1
C C9 0.3066(3) -0.34911(17) 0.5294(2) 0.0956(7) Uani d . 1
H H9A 0.3534 -0.4266 0.5748 0.143 Uiso calc R 1
H H9B 0.3318 -0.3432 0.4325 0.143 Uiso calc R 1
H H9C 0.1884 -0.3501 0.5244 0.143 Uiso calc R 1
C C1 0.1678(3) 0.24532(17) 0.4269(2) 0.0804(6) Uani d . 1

loop_
_atom_site_aniso_label
_atom_site_aniso_U_11
_atom_site_aniso_U_22
_atom_site_aniso_U_33
_atom_site_aniso_U_12
_atom_site_aniso_U_13
_atom_site_aniso_U_23
O3 0.0902(8) 0.0618(7) 0.0735(7) 0.0057(6) -0.0102(6) 0.0080(5)
O1 0.1053(10) 0.0749(9) 0.0911(9) 0.0277(7) 0.0182(8) 0.0207(7)
C7 0.0555(8) 0.0608(9) 0.0574(8) 0.0033(6) 0.0117(6) 0.0053(6)
C5 0.0602(8) 0.0573(10) 0.0576(8) 0.0000(6) 0.0046(7) 0.0042(6)
C3 0.0743(10) 0.0658(10) 0.0678(10) -0.0129(8) 0.0144(8) -0.0104(8)
C6 0.0582(8) 0.0576(9) 0.0555(8) -0.0025(6) 0.0038(6) -0.0010(6)
O2 0.1675(16) 0.0565(9) 0.1221(12) 0.0114(8) 0.0560(12) 0.0022(7)
C4 0.0636(9) 0.0742(11) 0.0575(8) -0.0091(7) 0.0008(7) -0.0032(7)
C2 0.0676(9) 0.0564(10) 0.0687(10) -0.0011(6) 0.0210(8) -0.0008(7)
C8 0.0778(11) 0.0768(12) 0.0706(10) 0.0153(9) 0.0074(8) 0.0127(8)
C9 0.1225(17) 0.0552(11) 0.0988(14) 0.0070(10) -0.0099(12) -0.0016(9)
C1 0.1003(14) 0.0612(11) 0.0877(13) 0.0118(9) 0.0391(11) 0.0066(9)

loop_
_atom_type_symbol
_atom_type_description
_atom_type_scat_dispersion_real
_atom_type_scat_dispersion_imag
_atom_type_scat_source
C C 0.0033 0.0016 'International Tables Vol C Tables 4.2.6.8 and 6.1.1.4'
H H 0 0 'International Tables Vol C Tables 4.2.6.8 and 6.1.1.4'
O O 0.0106 0.006 'International Tables Vol C Tables 4.2.6.8 and 6.1.1.4'

loop_
_geom_angle_atom_site_label_1
_geom_angle_atom_site_label_2
_geom_angle_atom_site_label_3
_geom_angle
C5 O3 C9 117.55(14)
C1 O1 C8 110.05(13)
C2 C7 C6 122.13(14)
C2 C7 C8 108.56(14)
C6 C7 C8 129.31(14)
O3 C5 C6 124.38(14)
O3 C5 C4 114.75(14)
C6 C5 C4 120.87(15)
C4 C3 C2 118.08(15)
C4 C3 H3 121
C2 C3 H3 121
C7 C6 C5 117.03(14)
C7 C6 H6 121.5
C5 C6 H6 121.5
C3 C4 C5 121.14(15)
C3 C4 H4 119.4
C5 C4 H4 119.4
C7 C2 C3 120.75(15)
C7 C2 C1 108.43(16)
C3 C2 C1 130.82(16)
O1 C8 C7 104.45(14)
O1 C8 H8A 110.9
C7 C8 H8A 110.9
O1 C8 H8B 110.9
C7 C8 H8B 110.9
H8A C8 H8B 108.9
O3 C9 H9A 109.5
O3 C9 H9B 109.5
H9A C9 H9B 109.5
O3 C9 H9C 109.5
H9A C9 H9C 109.5
H9B C9 H9C 109.5
O2 C1 O1 120.56(18)
O2 C1 C2 131.0(2)
O1 C1 C2 108.49(15)

loop_
_geom_bond_atom_site_label_1
_geom_bond_atom_site_label_2
_geom_bond_distance
O3 C5 1.3603(18)
O3 C9 1.425(2)
O1 C1 1.370(3)
O1 C8 1.449(2)
C7 C2 1.376(2)
C7 C6 1.378(2)
C7 C8 1.491(2)
C5 C6 1.388(2)
C5 C4 1.402(2)
C3 C4 1.364(2)
C3 C2 1.388(2)
C3 H3 0.93
C6 H6 0.93
O2 C1 1.209(2)
C4 H4 0.93
C2 C1 1.454(2)
C8 H8A 0.97
C8 H8B 0.97
C9 H9A 0.96
C9 H9B 0.96
C9 H9C 0.96

loop_
_geom_hbond_atom_site_label_D
_geom_hbond_atom_site_label_H
_geom_hbond_atom_site_label_A
_geom_hbond_site_symmetry_A
_geom_hbond_distance_DH
_geom_hbond_distance_HA
_geom_hbond_distance_DA
_geom_hbond_angle_DHA
C6 H6 O1 2_545 0.93 2.54 3.419(2) 157
C8 H8A O2 4_565 0.97 2.52 3.372(2) 146

loop_
_geom_torsion_atom_site_label_1
_geom_torsion_atom_site_label_2
_geom_torsion_atom_site_label_3
_geom_torsion_atom_site_label_4
_geom_torsion
C9 O3 C5 C6 -1.0(2)
C9 O3 C5 C4 179.11(15)
C2 C7 C6 C5 -0.6(2)
C8 C7 C6 C5 -179.90(15)
O3 C5 C6 C7 -179.79(13)
C4 C5 C6 C7 0.1(2)
C2 C3 C4 C5 -0.3(2)
O3 C5 C4 C3 -179.70(13)
C6 C5 C4 C3 0.4(2)
C6 C7 C2 C3 0.7(2)
C8 C7 C2 C3 -179.91(15)
C6 C7 C2 C1 -179.22(13)
C8 C7 C2 C1 0.17(17)
C4 C3 C2 C7 -0.2(2)
C4 C3 C2 C1 179.72(15)
C1 O1 C8 C7 1.42(18)
C2 C7 C8 O1 -0.95(16)
C6 C7 C8 O1 178.38(14)
C8 O1 C1 O2 178.93(16)
C8 O1 C1 C2 -1.36(19)
C7 C2 C1 O2 -179.60(18)
C3 C2 C1 O2 0.5(3)
C7 C2 C1 O1 0.73(19)
C3 C2 C1 O1 -179.17(16)
